data_1558596
loop_
_publ_author_name
'Sletten, Jorunn'
'Kovacs, Julie A.'

_publ_section_title
;
 The Structure of a Toroidal, Neutral, Homoleptic Ni(II) Complex with a
 Chelate Dithiolate Ligand, [Ni6(SCH2CH2CH2S)6]
;
_journal_name_full 'Acta Chemica Scandinavica'
_journal_page_first 929
_journal_page_last 932
_journal_paper_doi 10.3891/acta.chem.scand.48-0929
_journal_volume 48
_journal_year 1994
_chemical_formula_sum 'C18 H36 Ni6 S12'
_chemical_formula_weight 989.52
_chemical_name_common
;
[Ni6(SCH2CH2CH2S)6]
;
_space_group_IT_number 14
_space_group_name_Hall '-P 2ybc'
_space_group_name_H-M_alt 'P 1 21/c 1'
_symmetry_cell_setting monoclinic
_symmetry_Int_Tables_number 14
_symmetry_space_group_name_Hall '-P 2ybc'
_symmetry_space_group_name_H-M 'P 1 21/c 1'
_cell_angle_alpha 90.
_cell_angle_beta 112.57(2)
_cell_angle_gamma 90.
_cell_formula_units_Z 2
_cell_length_a 9.964(2)
_cell_length_b 17.440(2)
_cell_length_c 9.975(2)
_cell_volume 1600.6(5)
_diffrn_ambient_temperature 295
_diffrn_radiation_probe x-ray
_diffrn_radiation_type MoK\a
_diffrn_radiation_wavelength 0.71073
_exptl_absorpt_coefficient_mu 4.2463
_exptl_crystal_density_diffrn 2.05
_refine_ls_goodness_of_fit_ref 2.378
_refine_ls_number_parameters 119
_refine_ls_number_reflns 1255
_refine_ls_R_factor_gt 0.090
_refine_ls_wR_factor_gt 0.126
_cod_data_source_file Acta-Chem-Scand-1994-48-929.cif
_cod_data_source_block 1
_cod_original_sg_symbol_H-M 'P 21/c'
_cod_database_code 1558596

loop_
_space_group_symop_id
_space_group_symop_operation_xyz
1 x,y,z
2 -x,1/2+y,1/2-z
3 -x,-y,-z
4 x,1/2-y,1/2+z

loop_
_atom_site_label
_atom_site_type_symbol
_atom_site_thermal_displace_type
_atom_site_fract_x
_atom_site_fract_y
_atom_site_fract_z
_atom_site_occupancy
_atom_site_U_iso_or_equiv
_atom_site_calc_flag
_atom_site_refinement_flags
_atom_site_disorder_assembly
_atom_site_disorder_group
Ni1 Ni Uiso 0.3669(4) 0.3696(2) 0.3756(4) 1.000 0.0342(10) . . . .
Ni2 Ni Uiso 0.6291(4) 0.3426(2) 0.6333(4) 1.000 0.0307(10) . . . .
Ni3 Ni Uiso 0.7630(4) 0.4786(2) 0.7582(4) 1.000 0.0383(11) . . . .
S1 S Uiso 0.3386(8) 0.4283(5) 0.1717(8) 1.000 0.041(3) . . . .
S2 S Uiso 0.1623(8) 0.4301(5) 0.3458(8) 1.000 0.042(3) . . . .
S3 S Uiso 0.4027(7) 0.3091(5) 0.5780(7) 1.000 0.038(3) . . . .
S4 S Uiso 0.5682(8) 0.3061(4) 0.4088(7) 1.000 0.037(3) . . . .
S5 S Uiso 0.8563(8) 0.3770(5) 0.6869(8) 1.000 0.039(3) . . . .
S6 S Uiso 0.6909(8) 0.3809(5) 0.8570(7) 1.000 0.037(3) . . . .
C1 C Uiso 0.179(4) 0.385(2) 0.031(4) 1.000 0.068(11) . . . .
C2 C Uiso 0.090(3) 0.333(2) 0.102(3) 1.000 0.037(8) . . . .
C3 C Uiso 0.028(4) 0.379(2) 0.183(3) 1.000 0.060(10) . . . .
C4 C Uiso 0.321(3) 0.358(2) 0.693(3) 1.000 0.055(10) . . . .
C5 C Uiso 0.396(3) 0.421(2) 0.780(3) 1.000 0.039(8) . . . .
C6 C Uiso 0.530(3) 0.405(2) 0.901(3) 1.000 0.037(8) . . . .
C7 C Uiso 0.687(3) 0.346(2) 0.328(3) 1.000 0.046(9) . . . .
C8 C Uiso 0.772(3) 0.420(2) 0.396(3) 1.000 0.056(10) . . . .
C9 C Uiso 0.896(4) 0.396(2) 0.529(4) 1.000 0.068(11) . . . .

loop_
_atom_type_symbol
_atom_type_description
_atom_type_scat_dispersion_real
_atom_type_scat_dispersion_imag
_atom_type_scat_source
C C 0.0033 0.0016 ' International Tables Vol C Tables 4.2.6.8 and 6.1.1.4'
Ni Ni 0.3393 1.1124 ' International Tables Vol C Tables 4.2.6.8 and 6.1.1.4'
S S 0.1246 0.1234 ' International Tables Vol C Tables 4.2.6.8 and 6.1.1.4'

loop_
_geom_angle_atom_site_label_1
_geom_angle_atom_site_label_2
_geom_angle_atom_site_label_3
_geom_angle
_geom_angle_site_symmetry_1
_geom_angle_site_symmetry_2
_geom_angle_site_symmetry_3
_geom_angle_publ_flag
S1 Ni1 S2 82.5(3) . . . yes
S1 Ni1 S3 177.7(4) . . . yes
S1 Ni1 S4 99.2(3) . . . yes
S2 Ni1 S3 99.8(3) . . . yes
S2 Ni1 S4 178.0(3) . . . yes
S3 Ni1 S4 78.6(3) . . . yes
S3 Ni2 S4 79.0(3) . . . yes
S3 Ni2 S5 179.4(3) . . . yes
S3 Ni2 S6 101.5(3) . . . yes
S4 Ni2 S5 100.6(3) . . . yes
S4 Ni2 S6 179.1(4) . . . yes
S5 Ni2 S6 78.9(3) . . . yes
S5 Ni3 S6 77.2(3) . . . yes
S1 Ni3 S5 176.1(4) 3_666 . . yes
S2 Ni3 S5 99.6(3) 3_666 . . yes
S1 Ni3 S6 99.3(3) 3_666 . . yes
S2 Ni3 S6 176.8(4) 3_666 . . yes
S1 Ni3 S2 83.9(3) 3_666 . 3_666 yes
Ni1 S1 C1 106.4(12) . . . yes
Ni1 S1 Ni3 87.7(3) . . 3_666 yes
Ni3 S1 C1 100.4(13) 3_666 . . yes
Ni1 S2 C3 101.7(13) . . . yes
Ni1 S2 Ni3 87.0(3) . . 3_666 yes
Ni3 S2 C3 101.2(11) 3_666 . . yes
Ni1 S3 Ni2 83.7(3) . . . yes
Ni1 S3 C4 113.3(11) . . . yes
Ni2 S3 C4 112.2(11) . . . yes
Ni1 S4 Ni2 83.5(3) . . . yes
Ni1 S4 C7 117.0(11) . . . yes
Ni2 S4 C7 112.0(10) . . . yes
Ni2 S5 Ni3 77.2(3) . . . yes
Ni2 S5 C9 112.9(13) . . . yes
Ni3 S5 C9 113.0(12) . . . yes
Ni2 S6 Ni3 78.1(3) . . . yes
Ni2 S6 C6 112.3(9) . . . yes
Ni3 S6 C6 112.7(11) . . . yes
S1 C1 C2 111(2) . . . yes
C1 C2 C3 111(3) . . . no
S2 C3 C2 116(3) . . . yes
S3 C4 C5 119(2) . . . yes
C4 C5 C6 118(3) . . . no
S6 C6 C5 117(2) . . . yes
S4 C7 C8 118(2) . . . yes
C7 C8 C9 107(3) . . . no
S5 C9 C8 117(3) . . . yes

loop_
_geom_bond_atom_site_label_1
_geom_bond_atom_site_label_2
_geom_bond_distance
_geom_bond_site_symmetry_1
_geom_bond_site_symmetry_2
_geom_bond_publ_flag
Ni1 S1 2.196(9) . . yes
Ni1 S2 2.212(10) . . yes
Ni1 S3 2.183(8) . . yes
Ni1 S4 2.202(9) . . yes
Ni2 S3 2.186(9) . . yes
Ni2 S4 2.178(8) . . yes
Ni2 S5 2.200(9) . . yes
Ni2 S6 2.179(8) . . yes
Ni3 S5 2.240(9) . . yes
Ni3 S6 2.221(9) . . yes
Ni3 S1 2.166(9) . 3_666 yes
Ni3 S2 2.181(9) . 3_666 yes
S1 C1 1.83(4) . . yes
S2 C3 1.89(3) . . yes
S3 C4 1.85(3) . . yes
S4 C7 1.81(3) . . yes
S5 C9 1.80(4) . . yes
S6 C6 1.87(3) . . yes
C1 C2 1.61(5) . . no
C2 C3 1.44(5) . . no
C4 C5 1.42(5) . . no
C5 C6 1.44(4) . . no
C7 C8 1.55(5) . . no
C8 C9 1.48(5) . . no

loop_
_geom_torsion_atom_site_label_1
_geom_torsion_atom_site_label_2
_geom_torsion_atom_site_label_3
_geom_torsion_atom_site_label_4
_geom_torsion
_geom_torsion_site_symmetry_1
_geom_torsion_site_symmetry_2
_geom_torsion_site_symmetry_3
_geom_torsion_site_symmetry_4
_geom_torsion_publ_flag
S2 Ni1 S1 C1 -68.2(14) . . . . no
S2 Ni1 S1 Ni3 32.0(3) . . . 3_666 no
S4 Ni1 S1 C1 110.8(14) . . . . no
S4 Ni1 S1 Ni3 -149.1(3) . . . 3_666 no
S1 Ni1 S2 C3 69.1(11) . . . . no
S1 Ni1 S2 Ni3 -31.8(3) . . . 3_666 no
S3 Ni1 S2 C3 -110.9(11) . . . . no
S3 Ni1 S2 Ni3 148.3(3) . . . 3_666 no
S2 Ni1 S3 Ni2 -138.5(3) . . . . no
S2 Ni1 S3 C4 -27.0(12) . . . . no
S4 Ni1 S3 Ni2 42.6(3) . . . . no
S4 Ni1 S3 C4 154.1(12) . . . . no
S1 Ni1 S4 Ni2 137.2(3) . . . . no
S1 Ni1 S4 C7 25.9(12) . . . . no
S3 Ni1 S4 Ni2 -42.8(3) . . . . no
S3 Ni1 S4 C7 -154.2(11) . . . . no
S4 Ni2 S3 Ni1 -43.1(3) . . . . no
S4 Ni2 S3 C4 -155.8(11) . . . . no
S6 Ni2 S3 Ni1 136.1(3) . . . . no
S6 Ni2 S3 C4 23.5(12) . . . . no
S3 Ni2 S4 Ni1 42.6(3) . . . . no
S3 Ni2 S4 C7 159.2(12) . . . . no
S5 Ni2 S4 Ni1 -136.9(3) . . . . no
S5 Ni2 S4 C7 -20.4(12) . . . . no
S4 Ni2 S5 Ni3 129.7(3) . . . . no
S4 Ni2 S5 C9 19.9(13) . . . . no
S6 Ni2 S5 Ni3 -49.5(3) . . . . no
S6 Ni2 S5 C9 -159.3(13) . . . . no
S3 Ni2 S6 Ni3 -129.7(3) . . . . no
S3 Ni2 S6 C6 -19.9(12) . . . . no
S5 Ni2 S6 Ni3 49.9(3) . . . . no
S5 Ni2 S6 C6 159.7(12) . . . . no
S6 Ni3 S5 Ni2 48.7(3) . . . . no
S6 Ni3 S5 C9 158.4(15) . . . . no
S2 Ni3 S5 Ni2 -130.7(3) 3_666 . . . no
S2 Ni3 S5 C9 -21.0(15) 3_666 . . . no
S5 Ni3 S6 Ni2 -49.1(3) . . . . no
S5 Ni3 S6 C6 -158.5(10) . . . . no
S1 Ni3 S6 Ni2 129.2(3) 3_666 . . . no
S1 Ni3 S6 C6 19.8(10) 3_666 . . . no
S6 Ni3 S1 Ni1 -146.9(3) . . 3_666 3_666 no
S6 Ni3 S1 C1 106.8(12) . . 3_666 3_666 no
S5 Ni3 S2 Ni1 146.1(3) . . 3_666 3_666 no
S5 Ni3 S2 C3 -112.6(13) . . 3_666 3_666 no
Ni1 S1 C1 C2 13(3) . . . . no
Ni3 S1 C1 C2 -78(2) 3_666 . . . no
Ni1 S2 C3 C2 -15(3) . . . . no
Ni3 S2 C3 C2 74(2) 3_666 . . . no
Ni1 S3 C4 C5 -80(2) . . . . no
Ni2 S3 C4 C5 13(3) . . . . no
Ni1 S4 C7 C8 71(2) . . . . no
Ni2 S4 C7 C8 -23(3) . . . . no
Ni2 S5 C9 C8 26(3) . . . . no
Ni3 S5 C9 C8 -59(3) . . . . no
Ni2 S6 C6 C5 -20(3) . . . . no
Ni3 S6 C6 C5 66(3) . . . . no
S1 C1 C2 C3 66(3) . . . . no
C1 C2 C3 S2 -64(3) . . . . no
S3 C4 C5 C6 -69(3) . . . . no
C4 C5 C6 S6 73(3) . . . . no
S4 C7 C8 C9 78(3) . . . . no
C7 C8 C9 S5 -79(3) . . . . no
